data_4133614
loop_
_publ_author_name
'Kawashima, Takuya'
'Ohashi, Masato'
'Ogoshi, Sensuke'

_publ_section_title
;
 Selective Catalytic Formation of Cross-Tetramers from
 Tetrafluoroethylene, Ethylene, Alkynes, and Aldehydes via Nickelacycles
 as Key Reaction Intermediates.
;
_journal_issue 50
_journal_name_full 'Journal of the American Chemical Society'
_journal_page_first 17423
_journal_page_last 17427
_journal_paper_doi 10.1021/jacs.8b11671
_journal_volume 140
_journal_year 2018
_chemical_formula_moiety 'C35 H51 F4 Ni P, 0.5(C5 H12)'
_chemical_formula_sum 'C37.5 H57 F4 Ni P'
_chemical_formula_weight 673.51
_space_group_crystal_system monoclinic
_space_group_IT_number 14
_space_group_name_Hall '-P 2ybc'
_space_group_name_H-M_alt 'P 1 21/c 1'
_atom_sites_solution_hydrogens mixed
_audit_creation_method SHELXL-2013
_cell_angle_alpha 90
_cell_angle_beta 94.7276(11)
_cell_angle_gamma 90
_cell_formula_units_Z 4
_cell_length_a 18.7227(2)
_cell_length_b 16.83446(17)
_cell_length_c 11.12873(14)
_cell_measurement_reflns_used 19789
_cell_measurement_temperature 123(2)
_cell_measurement_theta_max 74.0750
_cell_measurement_theta_min 4.7430
_cell_volume 3495.69(7)
_computing_cell_refinement 'CrysAlisPro 1.171.39.31d (Rigaku OD, 2017)'
_computing_data_collection 'CrysAlisPro 1.171.39.31d (Rigaku OD, 2017)'
_computing_data_reduction 'CrysAlisPro 1.171.39.31d (Rigaku OD, 2017)'
_computing_molecular_graphics 'Crystal Maker (ver. 2.7.6, 2013)'
_computing_publication_material 'SHELXL-2013 (Sheldrick, 2013) and modified'
_computing_structure_refinement 'SHELXL-2013 (Sheldrick, 2013)'
_computing_structure_solution 'SIR92 (Altomare, et al., 1994)'
_diffrn_ambient_temperature 123(2)
_diffrn_detector 'CCD plate'
_diffrn_detector_type HyPix
_diffrn_measured_fraction_theta_full 1.000
_diffrn_measured_fraction_theta_max 0.993
_diffrn_measurement_device 'four-circle diffractometer'
_diffrn_measurement_device_type 'XtaLAB Synergy, Single source at offset/far, HyPix'
_diffrn_measurement_method '\w scans'
_diffrn_radiation_monochromator mirror
_diffrn_radiation_probe x-ray
_diffrn_radiation_type CuK\a
_diffrn_radiation_wavelength 1.54184
_diffrn_reflns_av_R_equivalents 0.0495
_diffrn_reflns_av_unetI/netI 0.0339
_diffrn_reflns_Laue_measured_fraction_full 1.000
_diffrn_reflns_Laue_measured_fraction_max 0.993
_diffrn_reflns_limit_h_max 23
_diffrn_reflns_limit_h_min -23
_diffrn_reflns_limit_k_max 17
_diffrn_reflns_limit_k_min -21
_diffrn_reflns_limit_l_max 13
_diffrn_reflns_limit_l_min -13
_diffrn_reflns_number 44838
_diffrn_reflns_point_group_measured_fraction_full 1.000
_diffrn_reflns_point_group_measured_fraction_max 0.993
_diffrn_reflns_theta_full 67.684
_diffrn_reflns_theta_max 74.285
_diffrn_reflns_theta_min 3.536
_diffrn_source 'micro-focus sealed X-ray tube'
_diffrn_source_type 'PhotonJet (Cu) X-ray Source'
_exptl_absorpt_coefficient_mu 1.607
_exptl_absorpt_correction_T_max 1.00000
_exptl_absorpt_correction_T_min 0.83321
_exptl_absorpt_correction_type multi-scan
_exptl_absorpt_process_details
;
CrysAlisPro 1.171.39.31d (Rigaku Oxford Diffraction, 2017)
Empirical absorption correction using spherical harmonics,
 implemented in SCALE3 ABSPACK scaling algorithm.
;
_exptl_crystal_colour yellow
_exptl_crystal_density_diffrn 1.280
_exptl_crystal_description platelet
_exptl_crystal_F_000 1444
_exptl_crystal_size_max 0.26
_exptl_crystal_size_mid 0.08
_exptl_crystal_size_min 0.04
_platon_squeeze_details
;
The unit cell contains 2 pentane molecules which have been treated 
as a diffuse contribution to the overall scattering without specific atom 
positions by SQUEEZE/PLATON.

TITL shelxl    P 21/c       R = 0.07
CELL   18.7227   16.8345   11.1287     90.00     94.73     90.00
SPGR P21/c
# Solvent Accessible Volume =     364.4
# Electrons Found in S.A.V. =      75.9
# Note: Atoms in Void as Cxxx and Qxxx all others
C101 0.918 0.594 0.062 !       3.30 eA-3
C102 0.026 0.983 0.482 !       3.04 eA-3
C103 0.915 0.958 0.501 !       2.75 eA-3
C104 0.031 0.065 0.504 !       1.24 eA-3

;
_refine_diff_density_max 0.384
_refine_diff_density_min -0.382
_refine_diff_density_rms 0.050
_refine_ls_extinction_method none
_refine_ls_goodness_of_fit_ref 1.063
_refine_ls_hydrogen_treatment mixed
_refine_ls_matrix_type full
_refine_ls_number_parameters 378
_refine_ls_number_reflns 7074
_refine_ls_number_restraints 0
_refine_ls_restrained_S_all 1.063
_refine_ls_R_factor_all 0.0353
_refine_ls_R_factor_gt 0.0324
_refine_ls_shift/su_max 0.002
_refine_ls_shift/su_mean 0.000
_refine_ls_structure_factor_coef Fsqd
_refine_ls_weighting_details 'w=1/[\s^2^(Fo^2^)+(0.0490P)^2^+0.8024P] where P=(Fo^2^+2Fc^2^)/3'
_refine_ls_weighting_scheme calc
_refine_ls_wR_factor_gt 0.0857
_refine_ls_wR_factor_ref 0.0880
_reflns_Friedel_coverage 0.000
_reflns_number_gt 6444
_reflns_number_total 7074
_reflns_threshold_expression 'I > 2\s(I)'
_cod_data_source_file ja8b11671_si_002.cif
_cod_data_source_block shelxl
_cod_original_sg_symbol_H-M 'P 21/c'
_cod_original_formula_sum 'C37.50 H57 F4 Ni P'
_cod_database_code 4133614
_shelx_space_group_comment
;
The symmetry employed for this shelxl refinement is uniquely defined
by the following loop, which should always be used as a source of
symmetry information in preference to the above space-group names.
They are only intended as comments.
;
_shelxl_version_number 2013-4

loop_
_space_group_symop_operation_xyz
'x, y, z'
'-x, y+1/2, -z+1/2'
'-x, -y, -z'
'x, -y-1/2, z-1/2'

loop_
_atom_site_label
_atom_site_type_symbol
_atom_site_fract_x
_atom_site_fract_y
_atom_site_fract_z
_atom_site_U_iso_or_equiv
_atom_site_adp_type
_atom_site_occupancy
_atom_site_site_symmetry_order
_atom_site_calc_flag
_atom_site_refinement_flags_posn
_atom_site_refinement_flags_adp
Ni Ni 0.29956(2) 0.99853(2) 0.32529(2) 0.01733(7) Uani 1 1 d . .
P P 0.24606(2) 0.93148(2) 0.16524(3) 0.01735(8) Uani 1 1 d . .
F1 F 0.21971(4) 0.89778(5) 0.45979(7) 0.02430(16) Uani 1 1 d . .
F2 F 0.32087(4) 0.84530(4) 0.40941(7) 0.02608(17) Uani 1 1 d . .
F3 F 0.39577(4) 0.93477(5) 0.57805(7) 0.02592(17) Uani 1 1 d . .
F4 F 0.31190(5) 0.86002(4) 0.64048(7) 0.02804(17) Uani 1 1 d . .
C1 C 0.29157(7) 0.91704(7) 0.44561(11) 0.0202(2) Uani 1 1 d . .
C2 C 0.32279(7) 0.92874(7) 0.57571(11) 0.0211(2) Uani 1 1 d . .
C3 C 0.28973(7) 0.99777(7) 0.63871(12) 0.0217(3) Uani 1 1 d . .
H3A H 0.2774 0.9795 0.7190 0.026 Uiso 1 1 calc R U
H3B H 0.2444 1.0125 0.5919 0.026 Uiso 1 1 calc R U
C4 C 0.33613(7) 1.07263(7) 0.65612(11) 0.0207(2) Uani 1 1 d . .
H4 H 0.3795 1.0585 0.7104 0.025 Uiso 1 1 calc R U
C5 C 0.36174(6) 1.10663(7) 0.54081(11) 0.0197(2) Uani 1 1 d . .
C6 C 0.34683(6) 1.07647(7) 0.43150(12) 0.0204(2) Uani 1 1 d . .
C7 C 0.36953(7) 1.09068(7) 0.31441(11) 0.0206(2) Uani 1 1 d . .
C8 C 0.31532(7) 1.10133(7) 0.22290(12) 0.0220(2) Uani 1 1 d . .
H8A H 0.2719(10) 1.1243(10) 0.2405(16) 0.026 Uiso 1 1 d . U
H8B H 0.3264(9) 1.1028(10) 0.1399(17) 0.026 Uiso 1 1 d . U
C9 C 0.44609(7) 1.07449(9) 0.28853(13) 0.0278(3) Uani 1 1 d . .
H9A H 0.4644 1.0288 0.3362 0.042 Uiso 1 1 calc R U
H9B H 0.4756 1.1213 0.3100 0.042 Uiso 1 1 calc R U
H9C H 0.4480 1.0629 0.2026 0.042 Uiso 1 1 calc R U
C10 C 0.40992(7) 1.17941(8) 0.55901(12) 0.0231(3) Uani 1 1 d . .
H10A H 0.3865 1.2190 0.6086 0.028 Uiso 1 1 calc R U
H10B H 0.4163 1.2039 0.4797 0.028 Uiso 1 1 calc R U
C11 C 0.48355(8) 1.15801(9) 0.62122(14) 0.0325(3) Uani 1 1 d . .
H11A H 0.5130 1.2061 0.6313 0.049 Uiso 1 1 calc R U
H11B H 0.5073 1.1196 0.5717 0.049 Uiso 1 1 calc R U
H11C H 0.4775 1.1347 0.7004 0.049 Uiso 1 1 calc R U
C12 C 0.29350(7) 1.13387(7) 0.72163(11) 0.0224(2) Uani 1 1 d . .
C13 C 0.23193(8) 1.16724(8) 0.66364(13) 0.0271(3) Uani 1 1 d . .
H13 H 0.2185 1.1540 0.5819 0.033 Uiso 1 1 calc R U
C14 C 0.18976(8) 1.21967(8) 0.72375(15) 0.0327(3) Uani 1 1 d . .
H14 H 0.1476 1.2415 0.6834 0.039 Uiso 1 1 calc R U
C15 C 0.20945(9) 1.23989(9) 0.84255(15) 0.0353(3) Uani 1 1 d . .
H15 H 0.1807 1.2755 0.8839 0.042 Uiso 1 1 calc R U
C16 C 0.27104(9) 1.20820(9) 0.90103(14) 0.0334(3) Uani 1 1 d . .
H16 H 0.2847 1.2224 0.9823 0.040 Uiso 1 1 calc R U
C17 C 0.31303(8) 1.15543(8) 0.84079(13) 0.0274(3) Uani 1 1 d . .
H17 H 0.3553 1.1340 0.8813 0.033 Uiso 1 1 calc R U
C21 C 0.19153(7) 0.99634(7) 0.05796(12) 0.0210(2) Uani 1 1 d . .
H21 H 0.2263 1.0356 0.0289 0.025 Uiso 1 1 calc R U
C22 C 0.13490(7) 1.04687(8) 0.11560(13) 0.0250(3) Uani 1 1 d . .
H22A H 0.0963 1.0120 0.1410 0.030 Uiso 1 1 calc R U
H22B H 0.1573 1.0740 0.1881 0.030 Uiso 1 1 calc R U
C23 C 0.10292(8) 1.10885(9) 0.02562(15) 0.0327(3) Uani 1 1 d . .
H23A H 0.0643 1.1382 0.0623 0.039 Uiso 1 1 calc R U
H23B H 0.1405 1.1475 0.0083 0.039 Uiso 1 1 calc R U
C24 C 0.07249(8) 1.07088(10) -0.09227(15) 0.0364(4) Uani 1 1 d . .
H24A H 0.0300 1.0386 -0.0769 0.044 Uiso 1 1 calc R U
H24B H 0.0568 1.1132 -0.1504 0.044 Uiso 1 1 calc R U
C25 C 0.12757(8) 1.01816(9) -0.14722(13) 0.0317(3) Uani 1 1 d . .
H25A H 0.1672 1.0515 -0.1726 0.038 Uiso 1 1 calc R U
H25B H 0.1048 0.9914 -0.2197 0.038 Uiso 1 1 calc R U
C26 C 0.15782(7) 0.95553(8) -0.05705(12) 0.0258(3) Uani 1 1 d . .
H26A H 0.1946 0.9234 -0.0939 0.031 Uiso 1 1 calc R U
H26B H 0.1190 0.9195 -0.0361 0.031 Uiso 1 1 calc R U
C31 C 0.19107(6) 0.84366(7) 0.20185(11) 0.0204(2) Uani 1 1 d . .
H31 H 0.2172 0.8189 0.2743 0.025 Uiso 1 1 calc R U
C32 C 0.11788(7) 0.86868(8) 0.24288(12) 0.0230(3) Uani 1 1 d . .
H32A H 0.1246 0.9126 0.3019 0.028 Uiso 1 1 calc R U
H32B H 0.0869 0.8882 0.1726 0.028 Uiso 1 1 calc R U
C33 C 0.08147(8) 0.79872(9) 0.30046(14) 0.0308(3) Uani 1 1 d . .
H33A H 0.1107 0.7819 0.3743 0.037 Uiso 1 1 calc R U
H33B H 0.0339 0.8155 0.3239 0.037 Uiso 1 1 calc R U
C34 C 0.07253(8) 0.72904(9) 0.21324(15) 0.0353(3) Uani 1 1 d . .
H34A H 0.0379 0.7436 0.1447 0.042 Uiso 1 1 calc R U
H34B H 0.0528 0.6830 0.2548 0.042 Uiso 1 1 calc R U
C35 C 0.14377(8) 0.70571(8) 0.16563(14) 0.0313(3) Uani 1 1 d . .
H35A H 0.1353 0.6632 0.1046 0.038 Uiso 1 1 calc R U
H35B H 0.1761 0.6842 0.2328 0.038 Uiso 1 1 calc R U
C36 C 0.18032(7) 0.77635(8) 0.10880(12) 0.0249(3) Uani 1 1 d . .
H36A H 0.1503 0.7953 0.0372 0.030 Uiso 1 1 calc R U
H36B H 0.2273 0.7596 0.0825 0.030 Uiso 1 1 calc R U
C41 C 0.31402(6) 0.88911(7) 0.07040(11) 0.0198(2) Uani 1 1 d . .
H41 H 0.2884 0.8534 0.0093 0.024 Uiso 1 1 calc R U
C42 C 0.36790(7) 0.83799(8) 0.14868(12) 0.0221(2) Uani 1 1 d . .
H42A H 0.3920 0.8713 0.2132 0.027 Uiso 1 1 calc R U
H42B H 0.3419 0.7951 0.1874 0.027 Uiso 1 1 calc R U
C43 C 0.42439(7) 0.80138(8) 0.07344(13) 0.0261(3) Uani 1 1 d . .
H43A H 0.4595 0.7713 0.1270 0.031 Uiso 1 1 calc R U
H43B H 0.4009 0.7637 0.0143 0.031 Uiso 1 1 calc R U
C44 C 0.46343(7) 0.86517(8) 0.00677(13) 0.0280(3) Uani 1 1 d . .
H44A H 0.4905 0.9001 0.0659 0.034 Uiso 1 1 calc R U
H44B H 0.4980 0.8397 -0.0438 0.034 Uiso 1 1 calc R U
C45 C 0.41018(8) 0.91476(9) -0.07257(13) 0.0284(3) Uani 1 1 d . .
H45A H 0.3861 0.8806 -0.1361 0.034 Uiso 1 1 calc R U
H45B H 0.4362 0.9572 -0.1125 0.034 Uiso 1 1 calc R U
C46 C 0.35368(7) 0.95236(8) 0.00204(12) 0.0244(3) Uani 1 1 d . .
H46A H 0.3187 0.9822 -0.0521 0.029 Uiso 1 1 calc R U
H46B H 0.3773 0.9904 0.0604 0.029 Uiso 1 1 calc R U

loop_
_atom_site_aniso_label
_atom_site_aniso_U_11
_atom_site_aniso_U_22
_atom_site_aniso_U_33
_atom_site_aniso_U_23
_atom_site_aniso_U_13
_atom_site_aniso_U_12
Ni 0.01826(12) 0.01810(12) 0.01497(12) -0.00014(7) -0.00258(8) -0.00085(7)
P 0.01626(14) 0.01919(15) 0.01588(15) -0.00079(10) -0.00292(11) 0.00086(10)
F1 0.0232(4) 0.0281(4) 0.0209(4) 0.0008(3) -0.0026(3) -0.0067(3)
F2 0.0349(4) 0.0203(4) 0.0219(4) -0.0025(3) -0.0050(3) 0.0056(3)
F3 0.0216(4) 0.0293(4) 0.0254(4) -0.0014(3) -0.0066(3) 0.0020(3)
F4 0.0416(4) 0.0203(4) 0.0208(4) 0.0046(3) -0.0058(3) -0.0028(3)
C1 0.0211(6) 0.0189(6) 0.0200(6) -0.0016(4) -0.0024(5) -0.0004(4)
C2 0.0232(6) 0.0195(6) 0.0196(6) 0.0032(4) -0.0038(5) -0.0021(4)
C3 0.0247(6) 0.0212(6) 0.0190(6) -0.0002(4) 0.0001(5) -0.0039(5)
C4 0.0232(6) 0.0222(6) 0.0162(6) -0.0001(4) -0.0025(4) -0.0039(5)
C5 0.0195(5) 0.0205(6) 0.0184(6) 0.0006(4) -0.0023(4) -0.0020(4)
C6 0.0192(5) 0.0204(6) 0.0210(6) 0.0013(4) -0.0011(4) -0.0018(4)
C7 0.0231(6) 0.0186(6) 0.0197(6) -0.0004(4) -0.0002(5) -0.0042(4)
C8 0.0262(6) 0.0190(6) 0.0205(6) 0.0019(5) 0.0002(5) -0.0004(5)
C9 0.0224(6) 0.0357(7) 0.0254(7) -0.0009(5) 0.0022(5) -0.0049(5)
C10 0.0250(6) 0.0230(6) 0.0209(6) 0.0004(5) -0.0014(5) -0.0053(5)
C11 0.0271(7) 0.0367(8) 0.0323(7) 0.0057(6) -0.0070(6) -0.0099(6)
C12 0.0282(6) 0.0198(6) 0.0193(6) -0.0003(5) 0.0026(5) -0.0059(5)
C13 0.0338(7) 0.0243(6) 0.0230(6) 0.0026(5) 0.0015(5) -0.0017(5)
C14 0.0360(7) 0.0241(7) 0.0387(8) 0.0059(6) 0.0070(6) 0.0020(6)
C15 0.0455(8) 0.0228(6) 0.0395(8) -0.0044(6) 0.0156(7) -0.0028(6)
C16 0.0451(8) 0.0295(7) 0.0266(7) -0.0089(6) 0.0078(6) -0.0109(6)
C17 0.0329(7) 0.0264(6) 0.0228(6) -0.0026(5) 0.0023(5) -0.0082(5)
C21 0.0190(6) 0.0220(6) 0.0210(6) 0.0013(4) -0.0040(5) 0.0005(4)
C22 0.0207(6) 0.0262(6) 0.0276(7) 0.0040(5) -0.0007(5) 0.0040(5)
C23 0.0239(6) 0.0302(7) 0.0442(9) 0.0118(6) 0.0033(6) 0.0073(5)
C24 0.0232(7) 0.0445(9) 0.0400(8) 0.0209(7) -0.0064(6) 0.0028(6)
C25 0.0286(7) 0.0390(8) 0.0256(7) 0.0096(6) -0.0084(5) -0.0034(6)
C26 0.0264(6) 0.0287(7) 0.0208(6) 0.0027(5) -0.0072(5) -0.0011(5)
C31 0.0198(5) 0.0210(6) 0.0197(6) -0.0002(5) -0.0034(4) -0.0004(4)
C32 0.0200(6) 0.0257(6) 0.0227(6) 0.0015(5) -0.0015(5) 0.0007(5)
C33 0.0277(7) 0.0329(7) 0.0322(7) 0.0073(6) 0.0046(5) -0.0011(6)
C34 0.0326(7) 0.0303(7) 0.0427(9) 0.0046(6) 0.0013(6) -0.0100(6)
C35 0.0365(7) 0.0234(6) 0.0338(8) -0.0012(5) 0.0006(6) -0.0043(6)
C36 0.0277(6) 0.0234(6) 0.0229(6) -0.0027(5) -0.0020(5) -0.0036(5)
C41 0.0189(5) 0.0220(6) 0.0179(6) -0.0014(4) -0.0022(4) 0.0011(4)
C42 0.0219(6) 0.0225(6) 0.0214(6) 0.0003(5) -0.0015(5) 0.0030(5)
C43 0.0247(6) 0.0246(6) 0.0287(7) -0.0020(5) 0.0012(5) 0.0051(5)
C44 0.0223(6) 0.0302(7) 0.0318(7) -0.0035(5) 0.0041(5) 0.0022(5)
C45 0.0284(7) 0.0323(7) 0.0251(7) 0.0014(5) 0.0064(5) 0.0033(5)
C46 0.0243(6) 0.0258(6) 0.0231(6) 0.0026(5) 0.0028(5) 0.0034(5)

loop_
_atom_type_symbol
_atom_type_description
_atom_type_scat_dispersion_real
_atom_type_scat_dispersion_imag
_atom_type_scat_source
C C 0.0181 0.0091 'International Tables Vol C Tables 4.2.6.8 and 6.1.1.4'
H H 0.0000 0.0000 'International Tables Vol C Tables 4.2.6.8 and 6.1.1.4'
F F 0.0727 0.0534 'International Tables Vol C Tables 4.2.6.8 and 6.1.1.4'
P P 0.2955 0.4335 'International Tables Vol C Tables 4.2.6.8 and 6.1.1.4'
Ni Ni -3.0029 0.5091 'International Tables Vol C Tables 4.2.6.8 and 6.1.1.4'

loop_
_geom_angle_atom_site_label_1
_geom_angle_atom_site_label_2
_geom_angle_atom_site_label_3
_geom_angle
C6 Ni C1 96.66(5)
C6 Ni C7 41.90(5)
C1 Ni C7 131.91(5)
C6 Ni C8 72.26(5)
C1 Ni C8 168.82(5)
C7 Ni C8 39.10(5)
C6 Ni P 165.50(4)
C1 Ni P 97.83(4)
C7 Ni P 125.12(4)
C8 Ni P 93.24(4)
C21 P C41 103.05(6)
C21 P C31 108.77(5)
C41 P C31 103.62(6)
C21 P Ni 113.27(4)
C41 P Ni 110.94(4)
C31 P Ni 116.00(4)
F2 C1 F1 103.59(9)
F2 C1 C2 104.80(9)
F1 C1 C2 102.60(10)
F2 C1 Ni 111.03(8)
F1 C1 Ni 111.79(8)
C2 C1 Ni 121.31(8)
F3 C2 F4 103.96(9)
F3 C2 C3 112.31(10)
F4 C2 C3 108.43(10)
F3 C2 C1 109.32(10)
F4 C2 C1 108.88(10)
C3 C2 C1 113.46(10)
C2 C3 C4 116.09(11)
C2 C3 H3A 108.3
C4 C3 H3A 108.3
C2 C3 H3B 108.3
C4 C3 H3B 108.3
H3A C3 H3B 107.4
C5 C4 C12 111.30(10)
C5 C4 C3 114.71(10)
C12 C4 C3 107.60(10)
C5 C4 H4 107.7
C12 C4 H4 107.7
C3 C4 H4 107.7
C6 C5 C4 124.99(11)
C6 C5 C10 120.45(11)
C4 C5 C10 114.53(10)
C5 C6 C7 135.96(12)
C5 C6 Ni 150.76(10)
C7 C6 Ni 73.16(7)
C8 C7 C6 115.94(11)
C8 C7 C9 122.09(12)
C6 C7 C9 120.27(11)
C8 C7 Ni 73.00(7)
C6 C7 Ni 64.94(7)
C9 C7 Ni 119.89(9)
C7 C8 Ni 67.89(7)
C7 C8 H8A 119.7(11)
Ni C8 H8A 93.6(11)
C7 C8 H8B 120.2(10)
Ni C8 H8B 126.2(10)
H8A C8 H8B 116.8(15)
C7 C9 H9A 109.5
C7 C9 H9B 109.5
H9A C9 H9B 109.5
C7 C9 H9C 109.5
H9A C9 H9C 109.5
H9B C9 H9C 109.5
C5 C10 C11 111.78(11)
C5 C10 H10A 109.3
C11 C10 H10A 109.3
C5 C10 H10B 109.3
C11 C10 H10B 109.3
H10A C10 H10B 107.9
C10 C11 H11A 109.5
C10 C11 H11B 109.5
H11A C11 H11B 109.5
C10 C11 H11C 109.5
H11A C11 H11C 109.5
H11B C11 H11C 109.5
C13 C12 C17 118.56(13)
C13 C12 C4 119.79(12)
C17 C12 C4 121.60(12)
C14 C13 C12 120.93(14)
C14 C13 H13 119.5
C12 C13 H13 119.5
C15 C14 C13 119.84(15)
C15 C14 H14 120.1
C13 C14 H14 120.1
C16 C15 C14 120.01(14)
C16 C15 H15 120.0
C14 C15 H15 120.0
C15 C16 C17 120.05(14)
C15 C16 H16 120.0
C17 C16 H16 120.0
C16 C17 C12 120.61(14)
C16 C17 H17 119.7
C12 C17 H17 119.7
C22 C21 C26 110.08(11)
C22 C21 P 114.66(9)
C26 C21 P 115.91(9)
C22 C21 H21 105.0
C26 C21 H21 105.0
P C21 H21 105.0
C23 C22 C21 110.43(11)
C23 C22 H22A 109.6
C21 C22 H22A 109.6
C23 C22 H22B 109.6
C21 C22 H22B 109.6
H22A C22 H22B 108.1
C24 C23 C22 111.99(12)
C24 C23 H23A 109.2
C22 C23 H23A 109.2
C24 C23 H23B 109.2
C22 C23 H23B 109.2
H23A C23 H23B 107.9
C25 C24 C23 111.78(11)
C25 C24 H24A 109.3
C23 C24 H24A 109.3
C25 C24 H24B 109.3
C23 C24 H24B 109.3
H24A C24 H24B 107.9
C24 C25 C26 111.31(12)
C24 C25 H25A 109.4
C26 C25 H25A 109.4
C24 C25 H25B 109.4
C26 C25 H25B 109.4
H25A C25 H25B 108.0
C25 C26 C21 109.96(11)
C25 C26 H26A 109.7
C21 C26 H26A 109.7
C25 C26 H26B 109.7
C21 C26 H26B 109.7
H26A C26 H26B 108.2
C36 C31 C32 109.36(10)
C36 C31 P 118.75(9)
C32 C31 P 111.65(9)
C36 C31 H31 105.3
C32 C31 H31 105.3
P C31 H31 105.3
C33 C32 C31 110.64(11)
C33 C32 H32A 109.5
C31 C32 H32A 109.5
C33 C32 H32B 109.5
C31 C32 H32B 109.5
H32A C32 H32B 108.1
C34 C33 C32 110.84(12)
C34 C33 H33A 109.5
C32 C33 H33A 109.5
C34 C33 H33B 109.5
C32 C33 H33B 109.5
H33A C33 H33B 108.1
C33 C34 C35 111.48(12)
C33 C34 H34A 109.3
C35 C34 H34A 109.3
C33 C34 H34B 109.3
C35 C34 H34B 109.3
H34A C34 H34B 108.0
C34 C35 C36 112.08(12)
C34 C35 H35A 109.2
C36 C35 H35A 109.2
C34 C35 H35B 109.2
C36 C35 H35B 109.2
H35A C35 H35B 107.9
C35 C36 C31 109.38(11)
C35 C36 H36A 109.8
C31 C36 H36A 109.8
C35 C36 H36B 109.8
C31 C36 H36B 109.8
H36A C36 H36B 108.2
C46 C41 C42 110.29(10)
C46 C41 P 113.35(9)
C42 C41 P 109.87(8)
C46 C41 H41 107.7
C42 C41 H41 107.7
P C41 H41 107.7
C43 C42 C41 111.42(11)
C43 C42 H42A 109.3
C41 C42 H42A 109.3
C43 C42 H42B 109.3
C41 C42 H42B 109.3
H42A C42 H42B 108.0
C44 C43 C42 111.27(11)
C44 C43 H43A 109.4
C42 C43 H43A 109.4
C44 C43 H43B 109.4
C42 C43 H43B 109.4
H43A C43 H43B 108.0
C45 C44 C43 110.50(11)
C45 C44 H44A 109.5
C43 C44 H44A 109.5
C45 C44 H44B 109.5
C43 C44 H44B 109.5
H44A C44 H44B 108.1
C44 C45 C46 111.08(11)
C44 C45 H45A 109.4
C46 C45 H45A 109.4
C44 C45 H45B 109.4
C46 C45 H45B 109.4
H45A C45 H45B 108.0
C45 C46 C41 111.42(11)
C45 C46 H46A 109.3
C41 C46 H46A 109.3
C45 C46 H46B 109.3
C41 C46 H46B 109.3
H46A C46 H46B 108.0

loop_
_geom_bond_atom_site_label_1
_geom_bond_atom_site_label_2
_geom_bond_distance
Ni C6 1.9312(13)
Ni C1 1.9315(13)
Ni C7 2.0404(12)
Ni C8 2.1062(13)
Ni P 2.2707(3)
P C21 1.8597(13)
P C41 1.8610(13)
P C31 1.8657(13)
F1 C1 1.4054(15)
F2 C1 1.3993(14)
F3 C2 1.3684(15)
F4 C2 1.3869(14)
C1 C2 1.5288(17)
C2 C3 1.5155(18)
C3 C4 1.5338(17)
C3 H3A 0.9900
C3 H3B 0.9900
C4 C5 1.5184(17)
C4 C12 1.5256(18)
C4 H4 1.0000
C5 C6 1.3265(18)
C5 C10 1.5251(17)
C6 C7 1.4238(18)
C7 C8 1.3890(18)
C7 C9 1.5099(18)
C8 H8A 0.935(18)
C8 H8B 0.963(18)
C9 H9A 0.9800
C9 H9B 0.9800
C9 H9C 0.9800
C10 C11 1.5337(18)
C10 H10A 0.9900
C10 H10B 0.9900
C11 H11A 0.9800
C11 H11B 0.9800
C11 H11C 0.9800
C12 C13 1.392(2)
C12 C17 1.3942(19)
C13 C14 1.392(2)
C13 H13 0.9500
C14 C15 1.385(2)
C14 H14 0.9500
C15 C16 1.384(2)
C15 H15 0.9500
C16 C17 1.394(2)
C16 H16 0.9500
C17 H17 0.9500
C21 C22 1.5400(18)
C21 C26 1.5412(18)
C21 H21 1.0000
C22 C23 1.5333(18)
C22 H22A 0.9900
C22 H22B 0.9900
C23 C24 1.527(2)
C23 H23A 0.9900
C23 H23B 0.9900
C24 C25 1.526(2)
C24 H24A 0.9900
C24 H24B 0.9900
C25 C26 1.5315(18)
C25 H25A 0.9900
C25 H25B 0.9900
C26 H26A 0.9900
C26 H26B 0.9900
C31 C36 1.5370(17)
C31 C32 1.5385(17)
C31 H31 1.0000
C32 C33 1.5278(19)
C32 H32A 0.9900
C32 H32B 0.9900
C33 C34 1.523(2)
C33 H33A 0.9900
C33 H33B 0.9900
C34 C35 1.527(2)
C34 H34A 0.9900
C34 H34B 0.9900
C35 C36 1.5342(19)
C35 H35A 0.9900
C35 H35B 0.9900
C36 H36A 0.9900
C36 H36B 0.9900
C41 C46 1.5353(18)
C41 C42 1.5402(16)
C41 H41 1.0000
C42 C43 1.5315(18)
C42 H42A 0.9900
C42 H42B 0.9900
C43 C44 1.526(2)
C43 H43A 0.9900
C43 H43B 0.9900
C44 C45 1.5250(19)
C44 H44A 0.9900
C44 H44B 0.9900
C45 C46 1.5341(18)
C45 H45A 0.9900
C45 H45B 0.9900
C46 H46A 0.9900
C46 H46B 0.9900

loop_
_geom_torsion_atom_site_label_1
_geom_torsion_atom_site_label_2
_geom_torsion_atom_site_label_3
_geom_torsion_atom_site_label_4
_geom_torsion
F2 C1 C2 F3 61.91(12)
F1 C1 C2 F3 169.85(9)
Ni C1 C2 F3 -64.61(12)
F2 C1 C2 F4 -51.05(12)
F1 C1 C2 F4 56.89(12)
Ni C1 C2 F4 -177.57(8)
F2 C1 C2 C3 -171.89(10)
F1 C1 C2 C3 -63.94(12)
Ni C1 C2 C3 61.59(13)
F3 C2 C3 C4 19.20(15)
F4 C2 C3 C4 133.51(11)
C1 C2 C3 C4 -105.40(13)
C2 C3 C4 C5 56.09(15)
C2 C3 C4 C12 -179.48(10)
C12 C4 C5 C6 -122.48(13)
C3 C4 C5 C6 -0.02(18)
C12 C4 C5 C10 59.51(14)
C3 C4 C5 C10 -178.03(11)
C4 C5 C6 C7 -171.62(14)
C10 C5 C6 C7 6.3(2)
C4 C5 C6 Ni 2.1(3)
C10 C5 C6 Ni 179.97(15)
C5 C6 C7 C8 -129.11(16)
Ni C6 C7 C8 54.11(10)
C5 C6 C7 C9 65.4(2)
Ni C6 C7 C9 -111.35(11)
C5 C6 C7 Ni 176.78(17)
C6 C7 C8 Ni -50.12(10)
C9 C7 C8 Ni 115.05(12)
C6 C5 C10 C11 -108.15(14)
C4 C5 C10 C11 69.97(15)
C5 C4 C12 C13 58.93(15)
C3 C4 C12 C13 -67.54(15)
C5 C4 C12 C17 -123.59(13)
C3 C4 C12 C17 109.95(13)
C17 C12 C13 C14 -1.4(2)
C4 C12 C13 C14 176.18(12)
C12 C13 C14 C15 0.7(2)
C13 C14 C15 C16 0.2(2)
C14 C15 C16 C17 -0.5(2)
C15 C16 C17 C12 -0.2(2)
C13 C12 C17 C16 1.1(2)
C4 C12 C17 C16 -176.41(12)
C41 P C21 C22 -173.83(9)
C31 P C21 C22 76.65(10)
Ni P C21 C22 -53.91(10)
C41 P C21 C26 56.15(11)
C31 P C21 C26 -53.37(11)
Ni P C21 C26 176.07(8)
C26 C21 C22 C23 -57.71(14)
P C21 C22 C23 169.46(9)
C21 C22 C23 C24 54.96(15)
C22 C23 C24 C25 -53.41(16)
C23 C24 C25 C26 54.58(16)
C24 C25 C26 C21 -57.38(15)
C22 C21 C26 C25 59.00(14)
P C21 C26 C25 -168.82(10)
C21 P C31 C36 76.84(11)
C41 P C31 C36 -32.29(11)
Ni P C31 C36 -154.11(8)
C21 P C31 C32 -51.80(10)
C41 P C31 C32 -160.93(9)
Ni P C31 C32 77.25(9)
C36 C31 C32 C33 60.06(14)
P C31 C32 C33 -166.48(9)
C31 C32 C33 C34 -57.36(15)
C32 C33 C34 C35 54.07(16)
C33 C34 C35 C36 -54.46(17)
C34 C35 C36 C31 56.80(15)
C32 C31 C36 C35 -58.98(14)
P C31 C36 C35 171.32(9)
C21 P C41 C46 51.85(10)
C31 P C41 C46 165.18(9)
Ni P C41 C46 -69.67(9)
C21 P C41 C42 175.75(8)
C31 P C41 C42 -70.92(9)
Ni P C41 C42 54.23(9)
C46 C41 C42 C43 -54.87(14)
P C41 C42 C43 179.46(9)
C41 C42 C43 C44 56.16(14)
C42 C43 C44 C45 -56.72(15)
C43 C44 C45 C46 56.83(15)
C44 C45 C46 C41 -56.60(15)
C42 C41 C46 C45 55.09(14)
P C41 C46 C45 178.76(9)

loop_
_platon_squeeze_void_nr
_platon_squeeze_void_average_x
_platon_squeeze_void_average_y
_platon_squeeze_void_average_z
_platon_squeeze_void_volume
_platon_squeeze_void_count_electrons
_platon_squeeze_void_content
1 0.000 0.500 0.000 181 38 ' '
2 0.000 0.000 0.500 181 38 ' '
